data_7204783
loop_
_publ_author_name
'Dan, Meenakshi'
'Behera, J. N.'
'Rao, C. N. R.'

_publ_section_title
;
 Organically templated rare earth sulfates with three-dimensional and
 layered structuresElectronic supplementary information (ESI)
 available: Tables S1?S6. See
 http://www.rsc.org/suppdata/jm/b3/b314663d/
;
_journal_issue 8
_journal_name_full 'Journal of Materials Chemistry'
_journal_page_first 1257
_journal_paper_doi 10.1039/b314663d
_journal_volume 14
_journal_year 2004
_chemical_formula_sum 'C H5 N Nd O8 S2'
_chemical_formula_weight 367.42
_chemical_name_systematic
;
?
;
_space_group_IT_number 2
_symmetry_cell_setting triclinic
_symmetry_space_group_name_Hall '-P 1'
_symmetry_space_group_name_H-M 'P -1'
_atom_sites_solution_hydrogens geom
_atom_sites_solution_primary direct
_atom_sites_solution_secondary difmap
_audit_creation_method SHELXL
_cell_angle_alpha 87.165(2)
_cell_angle_beta 83.125(2)
_cell_angle_gamma 80.269(2)
_cell_formula_units_Z 2
_cell_length_a 5.48230(10)
_cell_length_b 7.2328(3)
_cell_length_c 9.7943(4)
_cell_measurement_temperature 293(2)
_cell_volume 379.86(2)
_computing_structure_refinement 'SHELXL-93 (Sheldrick, 1993)'
_computing_structure_solution 'SHELXS-86 (Sheldrick, 1990)'
_diffrn_ambient_temperature 293(2)
_diffrn_radiation_monochromator graphite
_diffrn_radiation_source 'fine-focus sealed tube'
_diffrn_radiation_type MoK\a
_diffrn_radiation_wavelength 0.71073
_diffrn_reflns_av_R_equivalents 0.0209
_diffrn_reflns_av_sigmaI/netI 0.0396
_diffrn_reflns_limit_h_max 5
_diffrn_reflns_limit_h_min -6
_diffrn_reflns_limit_k_max 6
_diffrn_reflns_limit_k_min -8
_diffrn_reflns_limit_l_max 10
_diffrn_reflns_limit_l_min -10
_diffrn_reflns_number 1568
_diffrn_reflns_theta_max 23.18
_diffrn_reflns_theta_min 2.10
_exptl_absorpt_coefficient_mu 7.402
_exptl_absorpt_correction_T_max 1.000000
_exptl_absorpt_correction_T_min 0.619251
_exptl_absorpt_correction_type SADABS
_exptl_crystal_colour 'light pink'
_exptl_crystal_density_diffrn 3.212
_exptl_crystal_description rod
_exptl_crystal_F_000 348
_exptl_crystal_size_max 0.5
_exptl_crystal_size_mid 0.2
_exptl_crystal_size_min 0.16
_refine_diff_density_max 0.733
_refine_diff_density_min -1.333
_refine_diff_density_rms 0.207
_refine_ls_extinction_method none
_refine_ls_goodness_of_fit_all 1.071
_refine_ls_goodness_of_fit_obs 1.103
_refine_ls_matrix_type full
_refine_ls_number_parameters 119
_refine_ls_number_reflns 1059
_refine_ls_number_restraints 0
_refine_ls_restrained_S_all 1.071
_refine_ls_restrained_S_obs 1.103
_refine_ls_R_factor_all 0.0312
_refine_ls_R_factor_obs 0.0290
_refine_ls_shift/esd_max 0.000
_refine_ls_shift/esd_mean 0.000
_refine_ls_structure_factor_coef Fsqd
_refine_ls_weighting_details 'w=1/[\s^2^(Fo^2^)+(0.0515P)^2^+0.0000P] where P=(Fo^2^+2Fc^2^)/3'
_refine_ls_weighting_scheme calc
_refine_ls_wR_factor_all 0.0765
_refine_ls_wR_factor_obs 0.0750
_reflns_number_observed 970
_reflns_number_total 1059
_reflns_observed_criterion >2sigma(I)
_cod_data_source_file b314663d.txt
_cod_data_source_block Phase_III
_cod_depositor_comments
;
The following automatic conversions were performed:
'_symmetry_cell_setting' value 'Triclinic' changed to 'triclinic'
according to '/home/saulius/struct/CIF-dictionaries/cif_core.dic'
dictionary named 'cif_core.dic' version 2.4.1 from 2010-06-29.

Automatic conversion script
Id: cif_fix_enum 1527 2010-12-29 10:47:43Z saulius 

The following automatic conversions were performed:

'_refine_ls_weighting_scheme' value 'calc
w=1/[\s^2^(Fo^2^)+(0.0515P)^2^+0.0000P] where P=(Fo^2^+2Fc^2^)/3' was
changed to 'calc'. New tag '_refine_ls_weighting_details' was
created. The value of the new tag was set to
'w=1/[\s^2^(Fo^2^)+(0.0515P)^2^+0.0000P] where P=(Fo^2^+2Fc^2^)/3'.

Automatic conversion script
Id: cif_fix_values 3143 2015-03-26 13:38:13Z robertas 
;
_cod_original_sg_symbol_H-M P-1
_cod_database_code 7204783

loop_
_symmetry_equiv_pos_as_xyz
'x, y, z'
'-x, -y, -z'

loop_
_atom_site_aniso_label
_atom_site_aniso_U_11
_atom_site_aniso_U_22
_atom_site_aniso_U_33
_atom_site_aniso_U_23
_atom_site_aniso_U_13
_atom_site_aniso_U_12
Nd1 0.0074(3) 0.0074(3) 0.0142(3) -0.0012(2) -0.0006(2) -0.0011(2)
S1 0.0071(8) 0.0071(8) 0.0127(9) -0.0012(6) -0.0007(6) -0.0015(6)
S2 0.0080(9) 0.0080(8) 0.0129(9) -0.0012(7) -0.0013(6) -0.0015(7)
O1 0.020(3) 0.006(2) 0.024(3) -0.003(2) -0.010(2) 0.000(2)
O2 0.017(3) 0.013(2) 0.023(3) 0.004(2) -0.006(2) -0.005(2)
O3 0.011(3) 0.018(2) 0.019(2) 0.001(2) 0.000(2) -0.004(2)
O4 0.011(2) 0.015(2) 0.019(2) 0.009(2) -0.001(2) -0.002(2)
O5 0.013(3) 0.006(2) 0.023(3) -0.002(2) 0.005(2) -0.004(2)
O6 0.010(2) 0.004(2) 0.020(2) 0.000(2) -0.001(2) 0.001(2)
O7 0.025(3) 0.022(3) 0.013(3) 0.001(2) 0.005(2) -0.003(2)
O8 0.028(3) 0.021(3) 0.022(3) -0.008(2) 0.005(2) -0.001(2)
N1 0.018(3) 0.018(3) 0.027(3) -0.005(3) 0.001(3) -0.005(3)
C1 0.019(4) 0.021(4) 0.030(4) 0.010(3) 0.001(3) -0.004(3)

loop_
_atom_site_label
_atom_site_type_symbol
_atom_site_fract_x
_atom_site_fract_y
_atom_site_fract_z
_atom_site_U_iso_or_equiv
_atom_site_thermal_displace_type
_atom_site_occupancy
_atom_site_calc_flag
_atom_site_refinement_flags
_atom_site_disorder_group
Nd1 Nd -0.20657(6) -0.22037(4) 0.04047(3) 0.0097(2) Uani 1 d . .
S1 S -0.7041(3) -0.2873(2) -0.1625(2) 0.0090(4) Uani 1 d . .
S2 S -0.7073(3) -0.1558(2) 0.2435(2) 0.0096(4) Uani 1 d . .
O1 O -0.4662(9) -0.3396(6) -0.1014(5) 0.0165(11) Uani 1 d . .
O2 O 0.1005(9) -0.2556(6) 0.2030(5) 0.0172(11) Uani 1 d . .
O3 O -0.4727(8) -0.2910(6) 0.2547(5) 0.0158(10) Uani 1 d . .
O4 O -0.6334(8) -0.0266(6) 0.1278(5) 0.0150(10) Uani 1 d . .
O5 O 0.1270(8) -0.4245(6) -0.1108(5) 0.0144(10) Uani 1 d . .
O6 O 0.1547(8) -0.1060(6) -0.1047(4) 0.0116(10) Uani 1 d . .
O7 O -0.6665(10) -0.2747(7) -0.3107(5) 0.0211(12) Uani 1 d . .
O8 O -0.7912(10) -0.0619(7) 0.3717(5) 0.0245(12) Uani 1 d . .
N1 N -0.2250(12) -0.2684(8) 0.4973(6) 0.0212(14) Uani 1 d . .
H1 H -0.3607(12) -0.2251(8) 0.5532(6) 0.032 Uiso 1 calc R .
H2 H -0.2654(12) -0.2740(8) 0.4124(6) 0.032 Uiso 1 calc R .
H3 H -0.1137(12) -0.1919(8) 0.4971(6) 0.032 Uiso 1 calc R .
C1 C -0.1150(14) -0.4624(10) 0.5468(8) 0.024(2) Uani 1 d . .
H4 H -0.0726(14) -0.4571(10) 0.6398(8) 0.029 Uiso 1 calc R .
H5 H -0.2366(14) -0.5457(10) 0.5482(8) 0.029 Uiso 1 calc R .

loop_
_atom_type_symbol
_atom_type_description
_atom_type_scat_dispersion_real
_atom_type_scat_dispersion_imag
_atom_type_scat_source
C C 0.0033 0.0016 'International Tables Vol C Tables 4.2.6.8 and 6.1.1.4'
H H 0.0000 0.0000 'International Tables Vol C Tables 4.2.6.8 and 6.1.1.4'
N N 0.0061 0.0033 'International Tables Vol C Tables 4.2.6.8 and 6.1.1.4'
O O 0.0106 0.0060 'International Tables Vol C Tables 4.2.6.8 and 6.1.1.4'
S S 0.1246 0.1234 'International Tables Vol C Tables 4.2.6.8 and 6.1.1.4'
Nd Nd -0.1943 3.0179 'International Tables Vol C Tables 4.2.6.8 and 6.1.1.4'

loop_
_geom_angle_atom_site_label_1
_geom_angle_atom_site_label_2
_geom_angle_atom_site_label_3
_geom_angle
_geom_angle_site_symmetry_1
_geom_angle_site_symmetry_3
_geom_angle_publ_flag
O1 Nd1 O2 153.2(2) . . ?
O1 Nd1 O4 69.63(15) . 2_455 ?
O2 Nd1 O4 136.01(15) . 2_455 ?
O1 Nd1 O3 92.2(2) . . ?
O2 Nd1 O3 80.4(2) . . ?
O4 Nd1 O3 120.62(15) 2_455 . ?
O1 Nd1 O5 81.1(2) . . ?
O2 Nd1 O5 84.8(2) . . ?
O4 Nd1 O5 101.43(15) 2_455 . ?
O3 Nd1 O5 132.07(14) . . ?
O1 Nd1 O6 110.6(2) . . ?
O2 Nd1 O6 78.9(2) . . ?
O4 Nd1 O6 70.29(14) 2_455 . ?
O3 Nd1 O6 157.13(15) . . ?
O5 Nd1 O6 55.13(13) . . ?
O1 Nd1 O6 134.62(14) . 2 ?
O2 Nd1 O6 72.11(14) . 2 ?
O4 Nd1 O6 67.65(14) 2_455 2 ?
O3 Nd1 O6 96.50(14) . 2 ?
O5 Nd1 O6 121.66(14) . 2 ?
O6 Nd1 O6 68.0(2) . 2 ?
O1 Nd1 O4 80.2(2) . . ?
O2 Nd1 O4 114.6(2) . . ?
O4 Nd1 O4 66.5(2) 2_455 . ?
O3 Nd1 O4 54.60(14) . . ?
O5 Nd1 O4 160.5(2) . . ?
O6 Nd1 O4 127.80(13) . . ?
O6 Nd1 O4 69.45(14) 2 . ?
O1 Nd1 O5 79.35(14) . 2_545 ?
O2 Nd1 O5 73.96(15) . 2_545 ?
O4 Nd1 O5 147.7(2) 2_455 2_545 ?
O3 Nd1 O5 68.08(14) . 2_545 ?
O5 Nd1 O5 64.0(2) . 2_545 ?
O6 Nd1 O5 114.61(14) . 2_545 ?
O6 Nd1 O5 144.64(14) 2 2_545 ?
O4 Nd1 O5 117.59(14) . 2_545 ?
O1 Nd1 S2 82.19(12) . . ?
O2 Nd1 S2 100.75(12) . . ?
O4 Nd1 S2 93.35(11) 2_455 . ?
O3 Nd1 S2 27.27(11) . . ?
O5 Nd1 S2 152.21(10) . . ?
O6 Nd1 S2 152.58(10) . . ?
O6 Nd1 S2 85.68(10) 2 . ?
O4 Nd1 S2 27.81(10) . . ?
O5 Nd1 S2 91.12(10) 2_545 . ?
O1 Nd1 S1 97.77(12) . 1_655 ?
O2 Nd1 S1 79.15(12) . 1_655 ?
O4 Nd1 S1 86.91(11) 2_455 1_655 ?
O3 Nd1 S1 152.47(11) . 1_655 ?
O5 Nd1 S1 27.53(10) . 1_655 ?
O6 Nd1 S1 27.69(10) . 1_655 ?
O6 Nd1 S1 94.55(10) 2 1_655 ?
O4 Nd1 S1 152.48(10) . 1_655 ?
O5 Nd1 S1 88.59(10) 2_545 1_655 ?
S2 Nd1 S1 179.70(4) . 1_655 ?
O7 S1 O1 112.2(3) . . ?
O7 S1 O5 112.3(3) . 1_455 ?
O1 S1 O5 108.7(3) . 1_455 ?
O7 S1 O6 110.8(3) . 1_455 ?
O1 S1 O6 110.1(3) . 1_455 ?
O5 S1 O6 102.2(3) 1_455 1_455 ?
O7 S1 Nd1 129.8(2) . 1_455 ?
O1 S1 Nd1 118.0(2) . 1_455 ?
O5 S1 Nd1 51.1(2) 1_455 1_455 ?
O6 S1 Nd1 51.3(2) 1_455 1_455 ?
O8 S2 O2 111.0(3) . 1_455 ?
O8 S2 O3 110.8(3) . . ?
O2 S2 O3 109.5(3) 1_455 . ?
O8 S2 O4 113.4(3) . . ?
O2 S2 O4 109.1(3) 1_455 . ?
O3 S2 O4 102.7(3) . . ?
O8 S2 Nd1 136.0(2) . . ?
O2 S2 Nd1 112.8(2) 1_455 . ?
O3 S2 Nd1 50.0(2) . . ?
O4 S2 Nd1 53.9(2) . . ?
S1 O1 Nd1 141.7(3) . . ?
S2 O2 Nd1 139.3(3) 1_655 . ?
S2 O3 Nd1 102.7(2) . . ?
S2 O4 Nd1 144.4(3) . 2_455 ?
S2 O4 Nd1 98.3(2) . . ?
Nd1 O4 Nd1 113.5(2) 2_455 . ?
S1 O5 Nd1 101.3(2) 1_655 . ?
S1 O5 Nd1 133.3(3) 1_655 2_545 ?
Nd1 O5 Nd1 116.0(2) . 2_545 ?
S1 O6 Nd1 101.0(2) 1_655 . ?
S1 O6 Nd1 142.9(3) 1_655 2 ?
Nd1 O6 Nd1 112.0(2) . 2 ?
C1 C1 N1 110.1(7) 2_546 . ?

loop_
_geom_bond_atom_site_label_1
_geom_bond_atom_site_label_2
_geom_bond_distance
_geom_bond_site_symmetry_2
_geom_bond_publ_flag
Nd1 O1 2.389(4) . ?
Nd1 O2 2.427(5) . ?
Nd1 O4 2.490(4) 2_455 ?
Nd1 O3 2.491(4) . ?
Nd1 O5 2.525(4) . ?
Nd1 O6 2.528(4) . ?
Nd1 O6 2.543(4) 2 ?
Nd1 O4 2.589(5) . ?
Nd1 O5 2.604(4) 2_545 ?
Nd1 S2 3.172(2) . ?
Nd1 S1 3.180(2) 1_655 ?
S1 O7 1.442(5) . ?
S1 O1 1.483(5) . ?
S1 O5 1.499(5) 1_455 ?
S1 O6 1.505(4) 1_455 ?
S1 Nd1 3.179(2) 1_455 ?
S2 O8 1.445(5) . ?
S2 O2 1.475(5) 1_455 ?
S2 O3 1.490(5) . ?
S2 O4 1.496(5) . ?
O2 S2 1.475(5) 1_655 ?
O4 Nd1 2.490(4) 2_455 ?
O5 S1 1.499(5) 1_655 ?
O5 Nd1 2.604(4) 2_545 ?
O6 S1 1.505(4) 1_655 ?
O6 Nd1 2.543(4) 2 ?
N1 C1 1.512(9) . ?
C1 C1 1.51(2) 2_546 ?
